data_1560276
loop_
_publ_author_name
'Panetti, Grace B.'
'Carroll, Patrick J.'
'Gau, Michael R.'
'Manor, Brian C.'
'Schelter, Eric J.'
'Walsh, Patrick J.'

_publ_section_title
;
 Synthesis of an elusive, stable 2-azaallyl radical guided by
 electrochemical and reactivity studies of 2-azaallyl anions
;
_journal_issue 12
_journal_name_full 'Chemical Science'
_journal_page_first 4405
_journal_page_last 4410
_journal_paper_doi 10.1039/D0SC04822D
_journal_volume 12
_journal_year 2021
_chemical_formula_moiety 'C12 H30 Na O6, C20 H16 N'
_chemical_formula_sum 'C32 H46 N Na O6'
_chemical_formula_weight 563.69
_space_group_crystal_system triclinic
_space_group_IT_number 2
_space_group_name_Hall '-P 1'
_space_group_name_H-M_alt 'P -1'
_atom_sites_solution_hydrogens geom
_atom_sites_solution_primary dual
_audit_creation_date 2018-02-28
_audit_creation_method
;
Olex2 1.2
(compiled 2017.08.10 svn.r3458 for OlexSys, GUI svn.r5381)
;
_audit_update_record
;
2020-03-25 deposited with the CCDC.	2021-02-02 downloaded from the CCDC.
;
_cell_angle_alpha 104.751(2)
_cell_angle_beta 95.937(2)
_cell_angle_gamma 99.774(2)
_cell_formula_units_Z 2
_cell_length_a 11.6153(5)
_cell_length_b 11.6198(5)
_cell_length_c 12.6450(6)
_cell_measurement_reflns_used 9814
_cell_measurement_temperature 100
_cell_measurement_theta_max 27.569
_cell_measurement_theta_min 2.712
_cell_volume 1607.08(13)
_computing_data_collection 'Bruker APEX2 v2014.11-0'
_computing_data_reduction 'SAINT V8.38A (2016)'
_computing_publication_material 'Olex2 (Dolomanov et al., 2009)'
_computing_structure_refinement 'ShelXL (Sheldrick, 2015)'
_computing_structure_solution 'ShelXT (Sheldrick, 2015)'
_diffrn_ambient_temperature 100
_diffrn_measured_fraction_theta_full 0.982
_diffrn_measured_fraction_theta_max 0.974
_diffrn_measurement_device 'CCD area detector'
_diffrn_measurement_device_type 'Bruker APEXII'
_diffrn_measurement_method '\w and \f scans'
_diffrn_radiation_monochromator graphite
_diffrn_radiation_type MoK\a
_diffrn_radiation_wavelength 0.71073
_diffrn_reflns_av_R_equivalents 0.0412
_diffrn_reflns_av_unetI/netI 0.0272
_diffrn_reflns_Laue_measured_fraction_full 0.982
_diffrn_reflns_Laue_measured_fraction_max 0.974
_diffrn_reflns_limit_h_max 15
_diffrn_reflns_limit_h_min -15
_diffrn_reflns_limit_k_max 15
_diffrn_reflns_limit_k_min -15
_diffrn_reflns_limit_l_max 16
_diffrn_reflns_limit_l_min -16
_diffrn_reflns_number 40235
_diffrn_reflns_point_group_measured_fraction_full 0.982
_diffrn_reflns_point_group_measured_fraction_max 0.974
_diffrn_reflns_theta_full 25.242
_diffrn_reflns_theta_max 27.611
_diffrn_reflns_theta_min 1.685
_diffrn_source 'sealed tube'
_exptl_absorpt_coefficient_mu 0.091
_exptl_absorpt_correction_T_max 0.7456
_exptl_absorpt_correction_T_min 0.6512
_exptl_absorpt_correction_type multi-scan
_exptl_absorpt_process_details 'SADABS v2016/2'
_exptl_crystal_colour 'dark red'
_exptl_crystal_density_diffrn 1.165
_exptl_crystal_description needle
_exptl_crystal_F_000 608
_exptl_crystal_size_max 0.33
_exptl_crystal_size_mid 0.17
_exptl_crystal_size_min 0.03
_refine_diff_density_max 1.251
_refine_diff_density_min -0.552
_refine_diff_density_rms 0.047
_refine_ls_extinction_method none
_refine_ls_goodness_of_fit_ref 1.028
_refine_ls_hydrogen_treatment constr
_refine_ls_matrix_type full
_refine_ls_number_parameters 367
_refine_ls_number_reflns 7277
_refine_ls_number_restraints 0
_refine_ls_restrained_S_all 1.028
_refine_ls_R_factor_all 0.0553
_refine_ls_R_factor_gt 0.0471
_refine_ls_shift/su_max 0.000
_refine_ls_shift/su_mean 0.000
_refine_ls_structure_factor_coef Fsqd
_refine_ls_weighting_details 'w=1/[\s^2^(Fo^2^)+(0.0583P)^2^+0.8412P] where P=(Fo^2^+2Fc^2^)/3'
_refine_ls_weighting_scheme calc
_refine_ls_wR_factor_gt 0.1206
_refine_ls_wR_factor_ref 0.1277
_reflns_number_gt 6191
_reflns_number_total 7277
_reflns_threshold_expression 'I > 2\s(I)'
_cod_data_source_file d0sc04822d3.cif
_cod_data_source_block 6233
_cod_depositor_comments 'Adding full bibliography for 1560274--1560278.cif.'
_cod_database_code 1560276
_shelx_shelxl_version_number 2017/1

loop_
_space_group_symop_operation_xyz
'x, y, z'
'-x, -y, -z'

loop_
_atom_site_label
_atom_site_type_symbol
_atom_site_fract_x
_atom_site_fract_y
_atom_site_fract_z
_atom_site_U_iso_or_equiv
_atom_site_adp_type
_atom_site_occupancy
_atom_site_site_symmetry_order
_atom_site_calc_flag
_atom_site_refinement_flags_posn
_atom_site_refinement_flags_adp
_atom_site_refinement_flags_occupancy
_atom_site_disorder_assembly
_atom_site_disorder_group
Na1 Na 0.23172(5) 0.19116(5) 0.81196(4) 0.02196(13) Uani 1 1 d . . . . .
O1 O 0.09849(9) 0.00023(9) 0.76168(9) 0.0299(2) Uani 1 1 d . . . . .
O2 O 0.31691(10) 0.04913(9) 0.68730(8) 0.0283(2) Uani 1 1 d . . . . .
O3 O 0.33923(10) 0.35204(10) 0.75995(10) 0.0344(3) Uani 1 1 d . . . . .
O4 O 0.09976(11) 0.25284(10) 0.68709(10) 0.0381(3) Uani 1 1 d . . . . .
O5 O 0.17756(9) 0.32317(9) 0.96649(8) 0.0240(2) Uani 1 1 d . . . . .
O6 O 0.32023(9) 0.15764(9) 0.97649(8) 0.0240(2) Uani 1 1 d . . . . .
N1 N 0.31629(11) 0.69755(10) 0.71904(10) 0.0227(2) Uani 1 1 d . . . . .
C1 C 0.37006(13) 0.73090(12) 0.82296(11) 0.0231(3) Uani 1 1 d . . . . .
H1 H 0.453961 0.751231 0.838144 0.028 Uiso 1 1 calc R . . . .
C2 C 0.30333(13) 0.73674(12) 0.91291(12) 0.0240(3) Uani 1 1 d . . . . .
C3 C 0.36202(15) 0.76736(13) 1.02338(12) 0.0285(3) Uani 1 1 d . . . . .
H3 H 0.445832 0.780280 1.037093 0.034 Uiso 1 1 calc R . . . .
C4 C 0.29930(17) 0.77881(14) 1.11179(13) 0.0352(4) Uani 1 1 d . . . . .
H4 H 0.340678 0.799644 1.185076 0.042 Uiso 1 1 calc R . . . .
C5 C 0.17680(17) 0.76017(15) 1.09443(14) 0.0384(4) Uani 1 1 d . . . . .
H5 H 0.134246 0.768975 1.155276 0.046 Uiso 1 1 calc R . . . .
C6 C 0.11727(15) 0.72839(14) 0.98662(14) 0.0336(4) Uani 1 1 d . . . . .
H6 H 0.033404 0.715163 0.974047 0.040 Uiso 1 1 calc R . . . .
C7 C 0.17853(13) 0.71575(13) 0.89726(13) 0.0270(3) Uani 1 1 d . . . . .
H7 H 0.135889 0.692588 0.824312 0.032 Uiso 1 1 calc R . . . .
C8 C 0.37205(12) 0.69208(12) 0.63113(11) 0.0220(3) Uani 1 1 d . . . . .
C9 C 0.30144(12) 0.64658(12) 0.52250(11) 0.0220(3) Uani 1 1 d . . . . .
C10 C 0.17906(13) 0.59575(13) 0.50908(12) 0.0263(3) Uani 1 1 d . . . . .
H10 H 0.143950 0.590768 0.572795 0.032 Uiso 1 1 calc R . . . .
C11 C 0.10934(14) 0.55330(14) 0.40641(13) 0.0303(3) Uani 1 1 d . . . . .
H11 H 0.027775 0.519483 0.400800 0.036 Uiso 1 1 calc R . . . .
C12 C 0.15724(14) 0.55946(15) 0.31072(13) 0.0314(3) Uani 1 1 d . . . . .
H12 H 0.109263 0.530512 0.240050 0.038 Uiso 1 1 calc R . . . .
C13 C 0.27690(14) 0.60902(14) 0.32145(12) 0.0291(3) Uani 1 1 d . . . . .
H13 H 0.310700 0.614083 0.257097 0.035 Uiso 1 1 calc R . . . .
C14 C 0.34800(13) 0.65123(13) 0.42397(12) 0.0250(3) Uani 1 1 d . . . . .
H14 H 0.429616 0.683953 0.428340 0.030 Uiso 1 1 calc R . . . .
C15 C 0.50266(12) 0.73496(12) 0.64244(11) 0.0221(3) Uani 1 1 d . . . . .
C16 C 0.55449(13) 0.85856(13) 0.68261(11) 0.0251(3) Uani 1 1 d . . . . .
H16 H 0.506210 0.915478 0.706553 0.030 Uiso 1 1 calc R . . . .
C17 C 0.67510(14) 0.90000(14) 0.68829(12) 0.0302(3) Uani 1 1 d . . . . .
H17 H 0.708408 0.984490 0.714764 0.036 Uiso 1 1 calc R . . . .
C18 C 0.74674(14) 0.81725(16) 0.65506(12) 0.0315(3) Uani 1 1 d . . . . .
H18 H 0.828802 0.845266 0.656581 0.038 Uiso 1 1 calc R . . . .
C19 C 0.69825(14) 0.69367(15) 0.61965(12) 0.0305(3) Uani 1 1 d . . . . .
H19 H 0.747573 0.636761 0.599752 0.037 Uiso 1 1 calc R . . . .
C20 C 0.57732(13) 0.65331(13) 0.61336(12) 0.0263(3) Uani 1 1 d . . . . .
H20 H 0.544778 0.568571 0.588817 0.032 Uiso 1 1 calc R . . . .
C21 C 0.15539(15) -0.09441(13) 0.71011(14) 0.0323(3) Uani 1 1 d . . . . .
H21a H 0.095480 -0.168698 0.671244 0.039 Uiso 1 1 calc R . . . .
H21b H 0.208196 -0.113915 0.766776 0.039 Uiso 1 1 calc R . . . .
C22 C 0.22584(15) -0.05228(14) 0.62907(12) 0.0322(3) Uani 1 1 d . . . . .
H22a H 0.260986 -0.118990 0.588384 0.039 Uiso 1 1 calc R . . . .
H22b H 0.173595 -0.028830 0.574719 0.039 Uiso 1 1 calc R . . . .
C23 C 0.03509(14) -0.02991(16) 0.84496(15) 0.0364(4) Uani 1 1 d . . . . .
H23a H -0.022626 -0.106256 0.812603 0.055 Uiso 1 1 calc GR . . . .
H23b H -0.006205 0.035165 0.874953 0.055 Uiso 1 1 calc GR . . . .
H23c H 0.090552 -0.039341 0.904556 0.055 Uiso 1 1 calc GR . . . .
C24 C 0.39303(17) 0.08803(17) 0.61558(15) 0.0395(4) Uani 1 1 d . . . . .
H24a H 0.428416 0.020608 0.579050 0.059 Uiso 1 1 calc GR . . . .
H24b H 0.455708 0.156303 0.659011 0.059 Uiso 1 1 calc GR . . . .
H24c H 0.347083 0.113807 0.559566 0.059 Uiso 1 1 calc GR . . . .
C25 C 0.26962(18) 0.40241(15) 0.68989(15) 0.0415(4) Uani 1 1 d . . . . .
H25a H 0.319623 0.435621 0.641411 0.050 Uiso 1 1 calc R . . . .
H25b H 0.239477 0.469904 0.735984 0.050 Uiso 1 1 calc R . . . .
C26 C 0.16936(17) 0.30863(18) 0.62132(15) 0.0410(4) Uani 1 1 d . . . . .
H26a H 0.119500 0.346257 0.577276 0.049 Uiso 1 1 calc R . . . .
H26b H 0.199787 0.246007 0.569193 0.049 Uiso 1 1 calc R . . . .
C27 C 0.44239(15) 0.43543(16) 0.82168(16) 0.0404(4) Uani 1 1 d . . . . .
H27a H 0.492104 0.462191 0.770873 0.061 Uiso 1 1 calc GR . . . .
H27b H 0.486521 0.395781 0.867192 0.061 Uiso 1 1 calc GR . . . .
H27c H 0.419827 0.505940 0.869627 0.061 Uiso 1 1 calc GR . . . .
C28 C -0.00377(16) 0.17340(16) 0.62399(15) 0.0414(4) Uani 1 1 d . . . . .
H28a H -0.054537 0.219943 0.593149 0.062 Uiso 1 1 calc GR . . . .
H28b H -0.046170 0.131961 0.671348 0.062 Uiso 1 1 calc GR . . . .
H28c H 0.017379 0.113039 0.563573 0.062 Uiso 1 1 calc GR . . . .
C29 C 0.25861(13) 0.33825(13) 1.06384(12) 0.0271(3) Uani 1 1 d . . . . .
H29a H 0.227619 0.380399 1.129855 0.032 Uiso 1 1 calc R . . . .
H29b H 0.335469 0.388189 1.060464 0.032 Uiso 1 1 calc R . . . .
C30 C 0.27483(13) 0.21561(14) 1.07197(11) 0.0260(3) Uani 1 1 d . . . . .
H30a H 0.330570 0.224161 1.139572 0.031 Uiso 1 1 calc R . . . .
H30b H 0.198187 0.166043 1.076409 0.031 Uiso 1 1 calc R . . . .
C31 C 0.15196(15) 0.43663(13) 0.95771(13) 0.0312(3) Uani 1 1 d . . . . .
H31a H 0.115026 0.472423 1.021045 0.047 Uiso 1 1 calc GR . . . .
H31b H 0.097798 0.423356 0.888982 0.047 Uiso 1 1 calc GR . . . .
H31c H 0.225472 0.491978 0.957072 0.047 Uiso 1 1 calc GR . . . .
C32 C 0.34986(14) 0.04567(13) 0.98572(13) 0.0290(3) Uani 1 1 d . . . . .
H32a H 0.412903 0.062137 1.048657 0.043 Uiso 1 1 calc GR . . . .
H32b H 0.377022 0.005521 0.917617 0.043 Uiso 1 1 calc GR . . . .
H32c H 0.279961 -0.007375 0.997226 0.043 Uiso 1 1 calc GR . . . .

loop_
_atom_site_aniso_label
_atom_site_aniso_U_11
_atom_site_aniso_U_22
_atom_site_aniso_U_33
_atom_site_aniso_U_23
_atom_site_aniso_U_13
_atom_site_aniso_U_12
Na1 0.0297(3) 0.0171(3) 0.0212(3) 0.0078(2) 0.0050(2) 0.0061(2)
O1 0.0330(6) 0.0230(5) 0.0378(6) 0.0142(4) 0.0059(5) 0.0075(4)
O2 0.0370(6) 0.0264(5) 0.0249(5) 0.0088(4) 0.0100(4) 0.0100(4)
O3 0.0338(6) 0.0276(6) 0.0499(7) 0.0235(5) 0.0099(5) 0.0070(5)
O4 0.0479(7) 0.0292(6) 0.0346(6) 0.0139(5) -0.0063(5) 0.0012(5)
O5 0.0300(5) 0.0195(5) 0.0255(5) 0.0080(4) 0.0054(4) 0.0098(4)
O6 0.0312(5) 0.0215(5) 0.0227(5) 0.0075(4) 0.0054(4) 0.0117(4)
N1 0.0302(6) 0.0159(5) 0.0263(6) 0.0094(4) 0.0096(5) 0.0075(5)
C1 0.0269(7) 0.0193(6) 0.0261(7) 0.0091(5) 0.0079(5) 0.0065(5)
C2 0.0342(7) 0.0154(6) 0.0273(7) 0.0106(5) 0.0107(6) 0.0076(5)
C3 0.0397(8) 0.0215(7) 0.0287(7) 0.0121(6) 0.0092(6) 0.0084(6)
C4 0.0584(10) 0.0264(8) 0.0266(7) 0.0118(6) 0.0145(7) 0.0129(7)
C5 0.0601(11) 0.0308(8) 0.0372(9) 0.0179(7) 0.0298(8) 0.0185(8)
C6 0.0395(8) 0.0269(8) 0.0467(9) 0.0206(7) 0.0229(7) 0.0141(7)
C7 0.0348(8) 0.0203(7) 0.0328(7) 0.0142(6) 0.0118(6) 0.0097(6)
C8 0.0272(7) 0.0172(6) 0.0250(6) 0.0083(5) 0.0088(5) 0.0073(5)
C9 0.0283(7) 0.0155(6) 0.0262(7) 0.0086(5) 0.0077(5) 0.0087(5)
C10 0.0292(7) 0.0233(7) 0.0294(7) 0.0084(6) 0.0099(6) 0.0087(6)
C11 0.0268(7) 0.0274(7) 0.0370(8) 0.0065(6) 0.0048(6) 0.0098(6)
C12 0.0360(8) 0.0320(8) 0.0270(7) 0.0060(6) 0.0012(6) 0.0148(7)
C13 0.0388(8) 0.0284(7) 0.0249(7) 0.0104(6) 0.0089(6) 0.0128(6)
C14 0.0296(7) 0.0221(7) 0.0271(7) 0.0099(5) 0.0090(6) 0.0077(5)
C15 0.0283(7) 0.0220(6) 0.0195(6) 0.0093(5) 0.0073(5) 0.0069(5)
C16 0.0317(7) 0.0221(7) 0.0249(7) 0.0099(5) 0.0068(6) 0.0080(6)
C17 0.0336(8) 0.0273(7) 0.0278(7) 0.0092(6) 0.0031(6) 0.0000(6)
C18 0.0266(7) 0.0440(9) 0.0241(7) 0.0112(6) 0.0042(6) 0.0048(6)
C19 0.0323(8) 0.0406(9) 0.0234(7) 0.0092(6) 0.0077(6) 0.0174(7)
C20 0.0338(8) 0.0235(7) 0.0244(7) 0.0072(5) 0.0073(6) 0.0109(6)
C21 0.0389(8) 0.0176(7) 0.0383(8) 0.0073(6) -0.0020(7) 0.0061(6)
C22 0.0469(9) 0.0236(7) 0.0254(7) 0.0025(6) -0.0002(6) 0.0150(7)
C23 0.0286(8) 0.0397(9) 0.0447(9) 0.0225(8) 0.0037(7) 0.0020(7)
C24 0.0503(10) 0.0468(10) 0.0391(9) 0.0255(8) 0.0243(8) 0.0271(8)
C25 0.0662(12) 0.0272(8) 0.0394(9) 0.0218(7) 0.0120(8) 0.0102(8)
C26 0.0485(10) 0.0519(11) 0.0374(9) 0.0281(8) 0.0132(8) 0.0226(8)
C27 0.0364(9) 0.0297(8) 0.0565(11) 0.0148(8) 0.0145(8) 0.0020(7)
C28 0.0464(10) 0.0328(9) 0.0403(9) 0.0048(7) -0.0110(8) 0.0137(7)
C29 0.0308(7) 0.0251(7) 0.0239(7) 0.0027(5) 0.0036(6) 0.0086(6)
C30 0.0313(7) 0.0296(7) 0.0209(6) 0.0092(5) 0.0063(5) 0.0116(6)
C31 0.0396(8) 0.0226(7) 0.0383(8) 0.0125(6) 0.0127(7) 0.0144(6)
C32 0.0317(8) 0.0222(7) 0.0342(8) 0.0087(6) 0.0000(6) 0.0103(6)

loop_
_atom_type_symbol
_atom_type_description
_atom_type_scat_dispersion_real
_atom_type_scat_dispersion_imag
_atom_type_scat_source
C C 0.0033 0.0016 'International Tables Vol C Tables 4.2.6.8 and 6.1.1.4'
H H 0.0000 0.0000 'International Tables Vol C Tables 4.2.6.8 and 6.1.1.4'
N N 0.0061 0.0033 'International Tables Vol C Tables 4.2.6.8 and 6.1.1.4'
Na Na 0.0362 0.0249 'International Tables Vol C Tables 4.2.6.8 and 6.1.1.4'
O O 0.0106 0.0060 'International Tables Vol C Tables 4.2.6.8 and 6.1.1.4'

loop_
_geom_angle_atom_site_label_1
_geom_angle_atom_site_label_2
_geom_angle_atom_site_label_3
_geom_angle
_geom_angle_site_symmetry_1
_geom_angle_site_symmetry_3
_geom_angle_publ_flag
O1 Na1 O2 72.32(4) . . ?
O1 Na1 O4 87.32(4) . . ?
O1 Na1 O6 92.56(4) . . ?
O2 Na1 O4 102.25(4) . . ?
O3 Na1 O1 149.51(5) . . ?
O3 Na1 O2 90.33(4) . . ?
O3 Na1 O4 71.73(4) . . ?
O3 Na1 O5 93.07(4) . . ?
O3 Na1 O6 114.53(4) . . ?
O5 Na1 O1 109.54(4) . . ?
O5 Na1 O2 166.94(4) . . ?
O5 Na1 O4 90.79(4) . . ?
O5 Na1 O6 71.14(4) . . ?
O6 Na1 O2 95.98(4) . . ?
O6 Na1 O4 160.79(5) . . ?
C21 O1 Na1 110.44(9) . . ?
C23 O1 Na1 116.98(10) . . ?
C23 O1 C21 112.24(12) . . ?
C22 O2 Na1 108.49(8) . . ?
C22 O2 C24 111.96(13) . . ?
C24 O2 Na1 121.04(9) . . ?
C25 O3 Na1 114.22(10) . . ?
C27 O3 Na1 126.58(10) . . ?
C27 O3 C25 113.22(13) . . ?
C26 O4 Na1 107.44(10) . . ?
C28 O4 Na1 122.02(10) . . ?
C28 O4 C26 112.06(14) . . ?
C29 O5 Na1 110.41(8) . . ?
C29 O5 C31 111.56(11) . . ?
C31 O5 Na1 119.18(8) . . ?
C30 O6 Na1 112.66(8) . . ?
C30 O6 C32 110.98(11) . . ?
C32 O6 Na1 125.39(8) . . ?
C1 N1 C8 124.46(13) . . ?
N1 C1 C2 120.94(13) . . ?
C3 C2 C1 120.35(13) . . ?
C7 C2 C1 122.69(13) . . ?
C7 C2 C3 116.94(13) . . ?
C4 C3 C2 121.20(15) . . ?
C3 C4 C5 120.77(15) . . ?
C4 C5 C6 119.01(14) . . ?
C7 C6 C5 120.97(16) . . ?
C6 C7 C2 121.08(15) . . ?
N1 C8 C9 117.92(12) . . ?
N1 C8 C15 122.11(12) . . ?
C9 C8 C15 119.93(12) . . ?
C10 C9 C8 120.99(12) . . ?
C14 C9 C8 123.04(13) . . ?
C14 C9 C10 115.96(13) . . ?
C11 C10 C9 122.12(13) . . ?
C10 C11 C12 120.79(14) . . ?
C13 C12 C11 118.31(14) . . ?
C14 C13 C12 121.45(14) . . ?
C13 C14 C9 121.37(14) . . ?
C16 C15 C8 120.98(12) . . ?
C20 C15 C8 121.36(13) . . ?
C20 C15 C16 117.65(13) . . ?
C17 C16 C15 121.45(14) . . ?
C18 C17 C16 119.70(15) . . ?
C19 C18 C17 119.92(14) . . ?
C18 C19 C20 119.86(14) . . ?
C19 C20 C15 121.32(14) . . ?
O1 C21 C22 108.72(12) . . ?
O2 C22 C21 109.19(12) . . ?
O3 C25 C26 110.54(13) . . ?
O4 C26 C25 111.49(14) . . ?
O5 C29 C30 108.74(12) . . ?
O6 C30 C29 108.66(11) . . ?

loop_
_geom_bond_atom_site_label_1
_geom_bond_atom_site_label_2
_geom_bond_distance
_geom_bond_site_symmetry_2
_geom_bond_publ_flag
Na1 O1 2.3735(12) . ?
Na1 O2 2.3958(11) . ?
Na1 O3 2.3430(12) . ?
Na1 O4 2.4093(12) . ?
Na1 O5 2.3712(11) . ?
Na1 O6 2.3755(11) . ?
O1 C21 1.4290(19) . ?
O1 C23 1.4264(19) . ?
O2 C22 1.4225(19) . ?
O2 C24 1.4308(18) . ?
O3 C25 1.434(2) . ?
O3 C27 1.418(2) . ?
O4 C26 1.415(2) . ?
O4 C28 1.409(2) . ?
O5 C29 1.4237(17) . ?
O5 C31 1.4283(16) . ?
O6 C30 1.4240(16) . ?
O6 C32 1.4305(16) . ?
N1 C1 1.3250(18) . ?
N1 C8 1.3365(17) . ?
C1 C2 1.4353(18) . ?
C2 C3 1.418(2) . ?
C2 C7 1.413(2) . ?
C3 C4 1.387(2) . ?
C4 C5 1.388(3) . ?
C5 C6 1.391(3) . ?
C6 C7 1.386(2) . ?
C8 C9 1.445(2) . ?
C8 C15 1.4941(19) . ?
C9 C10 1.419(2) . ?
C9 C14 1.4183(19) . ?
C10 C11 1.380(2) . ?
C11 C12 1.396(2) . ?
C12 C13 1.390(2) . ?
C13 C14 1.386(2) . ?
C15 C16 1.398(2) . ?
C15 C20 1.3982(19) . ?
C16 C17 1.390(2) . ?
C17 C18 1.390(2) . ?
C18 C19 1.388(2) . ?
C19 C20 1.391(2) . ?
C21 C22 1.501(2) . ?
C25 C26 1.475(3) . ?
C29 C30 1.496(2) . ?
